data_1563499
loop_
_publ_author_name
'Chu, Wenjuan'
'He, Yong'
'Zhao, Qinghuan'
'Fan, Yaoting'
'Hou, Hongwei'

_publ_section_title
;
 Two 3D network complexes of Y(III) and Ce(III) with 2-fold
 interpenetration and reversible desorption--adsorption behavior of
 lattice water
;
_journal_issue 10
_journal_name_full 'Journal of Solid State Chemistry'
_journal_page_first 2298
_journal_page_last 2304
_journal_paper_doi 10.1016/j.jssc.2010.07.043
_journal_volume 183
_journal_year 2010
_chemical_formula_sum 'C15 H32 N12 O13 S3 Y'
_chemical_formula_weight 773.62
_space_group_IT_number 2
_space_group_name_Hall '-P 1'
_space_group_name_H-M_alt 'P -1'
_atom_sites_solution_hydrogens geom
_atom_sites_solution_primary direct
_atom_sites_solution_secondary difmap
_audit_creation_method SHELXL-97
_cell_angle_alpha 69.96(3)
_cell_angle_beta 85.42(3)
_cell_angle_gamma 86.41(3)
_cell_formula_units_Z 2
_cell_length_a 9.4609(19)
_cell_length_b 11.458(2)
_cell_length_c 14.593(3)
_cell_measurement_temperature 293(2)
_cell_volume 1480.3(6)
_computing_structure_refinement 'SHELXL-97 (Sheldrick, 1997)'
_computing_structure_solution 'SHELXS-97 (Sheldrick, 1990)'
_diffrn_ambient_temperature 293(2)
_diffrn_measured_fraction_theta_full 0.998
_diffrn_measured_fraction_theta_max 0.998
_diffrn_radiation_monochromator graphite
_diffrn_radiation_source 'fine-focus sealed tube'
_diffrn_radiation_type MoK\a
_diffrn_radiation_wavelength 0.71073
_diffrn_reflns_av_R_equivalents 0.0426
_diffrn_reflns_av_sigmaI/netI 0.0613
_diffrn_reflns_limit_h_max 11
_diffrn_reflns_limit_h_min -11
_diffrn_reflns_limit_k_max 14
_diffrn_reflns_limit_k_min -14
_diffrn_reflns_limit_l_max 17
_diffrn_reflns_limit_l_min -17
_diffrn_reflns_number 16244
_diffrn_reflns_theta_full 26.00
_diffrn_reflns_theta_max 26.00
_diffrn_reflns_theta_min 2.16
_exptl_absorpt_coefficient_mu 2.262
_exptl_absorpt_correction_T_max 0.6604
_exptl_absorpt_correction_T_min 0.6604
_exptl_crystal_density_diffrn 1.736
_exptl_crystal_density_method 'not measured'
_exptl_crystal_F_000 794
_exptl_crystal_size_max 0.20
_exptl_crystal_size_mid 0.20
_exptl_crystal_size_min 0.20
_refine_diff_density_max 0.862
_refine_diff_density_min -0.593
_refine_diff_density_rms 0.098
_refine_ls_extinction_method none
_refine_ls_goodness_of_fit_ref 1.018
_refine_ls_hydrogen_treatment mixed
_refine_ls_matrix_type full
_refine_ls_number_parameters 403
_refine_ls_number_reflns 5803
_refine_ls_number_restraints 0
_refine_ls_restrained_S_all 1.018
_refine_ls_R_factor_all 0.0601
_refine_ls_R_factor_gt 0.0475
_refine_ls_shift/su_max 0.001
_refine_ls_shift/su_mean 0.000
_refine_ls_structure_factor_coef Fsqd
_refine_ls_weighting_details 'calc w=1/[\s^2^(Fo^2^)+(0.0535P)^2^+1.0827P] where P=(Fo^2^+2Fc^2^)/3'
_refine_ls_weighting_scheme calc
_refine_ls_wR_factor_gt 0.1071
_refine_ls_wR_factor_ref 0.1140
_reflns_number_gt 4811
_reflns_number_total 5803
_reflns_threshold_expression >2sigma(I)
_cod_data_source_file JSSC-2010-183-2298.cif
_cod_data_source_block b
_cod_original_cell_volume 1480.4(5)
_cod_database_code 1563499

loop_
_symmetry_equiv_pos_as_xyz
'x, y, z'
'-x, -y, -z'

loop_
_atom_site_label
_atom_site_type_symbol
_atom_site_fract_x
_atom_site_fract_y
_atom_site_fract_z
_atom_site_U_iso_or_equiv
_atom_site_adp_type
_atom_site_occupancy
_atom_site_symmetry_multiplicity
_atom_site_calc_flag
_atom_site_refinement_flags
_atom_site_disorder_assembly
_atom_site_disorder_group
Y1 Y 1.20317(4) 0.04528(3) -0.00251(3) 0.02052(12) Uani 1 1 d . . .
S2 S 1.04861(12) 0.22605(12) 0.23579(9) 0.0398(3) Uani 1 1 d . . .
S3 S 1.43093(11) 0.36519(10) 0.14969(9) 0.0367(3) Uani 1 1 d . . .
S1 S 1.22413(12) -0.26440(11) 0.24817(8) 0.0397(3) Uani 1 1 d . . .
O4 O 0.8281(3) 0.0414(3) 0.1243(2) 0.0311(6) Uani 1 1 d . . .
O1 O 1.0527(3) -0.1146(2) 0.0751(2) 0.0306(6) Uani 1 1 d . . .
O2 O 0.8726(3) -0.2365(3) 0.1218(2) 0.0339(7) Uani 1 1 d . . .
O3 O 1.0503(3) 0.1084(3) 0.1057(2) 0.0342(7) Uani 1 1 d . . .
C8 C 0.9253(4) 0.0976(4) 0.1423(3) 0.0262(9) Uani 1 1 d . . .
C1 C 1.1143(5) -0.1974(4) 0.3188(3) 0.0331(9) Uani 1 1 d . . .
N11 N 1.6909(3) 0.4680(3) 0.0949(2) 0.0289(8) Uani 1 1 d . . .
N10 N 1.7923(4) 0.3684(3) 0.0022(3) 0.0355(9) Uani 1 1 d . . .
N7 N 1.0763(4) 0.3478(3) 0.3612(3) 0.0346(8) Uani 1 1 d . . .
N1 N 0.9780(4) -0.2045(3) 0.3380(3) 0.0387(9) Uani 1 1 d . . .
C3 C 0.9994(4) -0.2162(3) 0.1270(3) 0.0259(8) Uani 1 1 d . . .
C2 C 1.0889(4) -0.3183(4) 0.1951(3) 0.0321(9) Uani 1 1 d . . .
H2A H 1.1334 -0.3694 0.1591 0.039 Uiso 1 1 calc R . .
H2B H 1.0270 -0.3705 0.2472 0.039 Uiso 1 1 calc R . .
N9 N 1.6556(4) 0.3246(3) 0.0327(3) 0.0348(8) Uani 1 1 d . . .
N3 N 1.1693(4) -0.1278(3) 0.3665(3) 0.0359(8) Uani 1 1 d . . .
N12 N 1.6617(4) 0.5479(4) 0.1495(3) 0.0411(10) Uani 1 1 d . . .
H12C H 1.659(5) 0.622(5) 0.102(4) 0.049 Uiso 1 1 d . . .
H12D H 1.738(5) 0.524(4) 0.188(4) 0.049 Uiso 1 1 d . . .
C5 C 1.0721(5) -0.0174(5) 0.4802(3) 0.0444(11) Uani 1 1 d . . .
H5A H 1.1212 0.0577 0.4431 0.053 Uiso 1 1 calc R . .
H5B H 1.1286 -0.0643 0.5345 0.053 Uiso 1 1 calc R . .
C6 C 0.9839(5) 0.3031(4) 0.3154(3) 0.0342(10) Uani 1 1 d . . .
N8 N 1.2231(4) 0.3250(5) 0.3567(4) 0.0759(17) Uani 1 1 d . . .
H8C H 1.2755 0.3492 0.3918 0.091 Uiso 1 1 calc R . .
H8D H 1.2610 0.2868 0.3189 0.091 Uiso 1 1 calc R . .
C7 C 0.8888(4) 0.1591(4) 0.2195(3) 0.0294(9) Uani 1 1 d . . .
H7A H 0.8553 0.0980 0.2806 0.035 Uiso 1 1 calc R . .
H7B H 0.8148 0.2233 0.1980 0.035 Uiso 1 1 calc R . .
N2 N 0.9411(4) -0.1368(4) 0.4018(3) 0.0418(9) Uani 1 1 d . . .
N6 N 0.8633(4) 0.3974(4) 0.4041(3) 0.0560(12) Uani 1 1 d . . .
C4 C 1.0581(5) -0.0929(4) 0.4167(3) 0.0368(10) Uani 1 1 d . . .
N5 N 0.8539(4) 0.3306(4) 0.3395(3) 0.0579(13) Uani 1 1 d . . .
C9 C 0.9963(5) 0.4056(4) 0.4151(3) 0.0360(10) Uani 1 1 d . . .
C10 C 1.0573(5) 0.4705(4) 0.4745(3) 0.0397(11) Uani 1 1 d . . .
H10A H 1.1188 0.5345 0.4324 0.048 Uiso 1 1 calc R . .
H10B H 1.1146 0.4115 0.5231 0.048 Uiso 1 1 calc R . .
N4 N 1.3090(4) -0.0928(4) 0.3608(3) 0.0542(12) Uani 1 1 d . . .
H4A H 1.3309 -0.0445 0.3910 0.065 Uiso 1 1 calc R . .
H4B H 1.3735 -0.1195 0.3270 0.065 Uiso 1 1 calc R . .
O6 O 1.3128(3) 0.2224(3) 0.0292(2) 0.0345(7) Uani 1 1 d . . .
O5 O 1.3518(3) 0.0346(3) 0.1328(2) 0.0349(7) Uani 1 1 d . . .
C12 C 1.4202(4) 0.1995(4) 0.1801(3) 0.0325(10) Uani 1 1 d . . .
H12A H 1.5152 0.1628 0.1913 0.039 Uiso 1 1 calc R . .
H12B H 1.3642 0.1682 0.2416 0.039 Uiso 1 1 calc R . .
C13 C 1.3586(4) 0.1523(4) 0.1078(3) 0.0277(9) Uani 1 1 d . . .
C11 C 1.5973(4) 0.3849(4) 0.0876(3) 0.0286(9) Uani 1 1 d . . .
C14 C 1.8101(4) 0.4541(4) 0.0401(3) 0.0295(9) Uani 1 1 d . . .
C15 C 1.9407(4) 0.5248(4) 0.0273(3) 0.0348(10) Uani 1 1 d . . .
H15A H 1.9707 0.5186 0.0908 0.042 Uiso 1 1 calc R . .
H15B H 1.9205 0.6118 -0.0088 0.042 Uiso 1 1 calc R . .
O8 O 1.3686(3) -0.1221(3) 0.0188(2) 0.0325(7) Uani 1 1 d . . .
H8A H 1.3719 -0.1902 0.0052 0.039 Uiso 1 1 d R . .
H8B H 1.4281 -0.1570 0.0707 0.039 Uiso 1 1 d R . .
O7 O 1.3987(3) 0.1179(3) -0.1271(2) 0.0335(7) Uani 1 1 d . . .
O13 O 1.3214(5) 0.2648(5) -0.3061(3) 0.0870(14) Uani 1 1 d . . .
O12 O 0.6037(5) 0.3597(4) 0.5254(3) 0.0865(13) Uani 1 1 d . . .
O11 O 1.4583(5) 0.4875(4) 0.3484(4) 0.0905(14) Uani 1 1 d . . .
O10 O 0.5909(6) 0.1655(7) 0.3869(5) 0.140(2) Uani 1 1 d . . .
O9 O 0.6389(6) -0.1183(8) 0.4407(5) 0.174(3) Uani 1 1 d . . .

loop_
_atom_site_aniso_label
_atom_site_aniso_U_11
_atom_site_aniso_U_22
_atom_site_aniso_U_33
_atom_site_aniso_U_23
_atom_site_aniso_U_13
_atom_site_aniso_U_12
Y1 0.0193(2) 0.0228(2) 0.0243(2) -0.01392(15) -0.00016(14) -0.00405(13)
S2 0.0356(6) 0.0556(7) 0.0452(7) -0.0387(6) 0.0022(5) -0.0089(5)
S3 0.0287(6) 0.0361(6) 0.0536(7) -0.0268(5) 0.0075(5) -0.0097(4)
S1 0.0341(6) 0.0550(7) 0.0362(6) -0.0237(6) -0.0065(5) 0.0039(5)
O4 0.0240(15) 0.0432(17) 0.0355(17) -0.0249(14) 0.0010(12) -0.0076(12)
O1 0.0346(16) 0.0246(15) 0.0333(16) -0.0108(13) 0.0017(12) -0.0053(12)
O2 0.0325(17) 0.0314(16) 0.0376(17) -0.0098(13) -0.0061(13) -0.0063(12)
O3 0.0228(15) 0.0503(18) 0.0429(18) -0.0337(15) 0.0050(13) -0.0060(13)
C8 0.025(2) 0.030(2) 0.029(2) -0.0176(18) -0.0011(17) -0.0016(16)
C1 0.038(3) 0.031(2) 0.032(2) -0.0128(19) -0.0021(19) -0.0022(18)
N11 0.0272(18) 0.0266(18) 0.037(2) -0.0173(16) 0.0044(15) -0.0055(14)
N10 0.034(2) 0.033(2) 0.049(2) -0.0253(18) 0.0096(17) -0.0100(15)
N7 0.036(2) 0.044(2) 0.033(2) -0.0249(17) 0.0027(16) -0.0091(16)
N1 0.041(2) 0.047(2) 0.034(2) -0.0219(18) -0.0052(17) -0.0015(17)
C3 0.034(2) 0.023(2) 0.025(2) -0.0147(17) 0.0011(17) -0.0021(16)
C2 0.041(2) 0.029(2) 0.030(2) -0.0148(18) -0.0029(18) 0.0008(18)
N9 0.0309(19) 0.036(2) 0.047(2) -0.0261(18) 0.0049(16) -0.0104(15)
N3 0.043(2) 0.037(2) 0.033(2) -0.0173(17) -0.0031(16) -0.0064(16)
N12 0.045(2) 0.037(2) 0.052(3) -0.030(2) 0.0091(19) -0.0095(18)
C5 0.056(3) 0.045(3) 0.038(3) -0.020(2) -0.006(2) -0.002(2)
C6 0.041(3) 0.039(2) 0.030(2) -0.020(2) -0.0034(19) -0.0041(19)
N8 0.041(3) 0.123(5) 0.107(4) -0.096(4) 0.003(3) -0.011(3)
C7 0.030(2) 0.037(2) 0.028(2) -0.0190(19) -0.0014(17) -0.0023(17)
N2 0.045(2) 0.044(2) 0.044(2) -0.0264(19) -0.0012(18) -0.0018(18)
N6 0.051(3) 0.075(3) 0.068(3) -0.059(3) -0.005(2) 0.004(2)
C4 0.049(3) 0.035(2) 0.028(2) -0.0136(19) -0.003(2) 0.000(2)
N5 0.046(3) 0.083(3) 0.075(3) -0.066(3) -0.006(2) 0.004(2)
C9 0.047(3) 0.036(2) 0.033(2) -0.022(2) 0.001(2) -0.007(2)
C10 0.057(3) 0.035(3) 0.036(3) -0.022(2) 0.001(2) -0.015(2)
N4 0.042(2) 0.077(3) 0.065(3) -0.049(3) 0.003(2) -0.020(2)
O6 0.0354(17) 0.0366(17) 0.0346(17) -0.0140(14) -0.0055(13) -0.0086(13)
O5 0.0387(17) 0.0282(16) 0.0447(18) -0.0203(14) -0.0058(14) -0.0035(12)
C12 0.033(2) 0.034(2) 0.036(2) -0.0163(19) -0.0003(18) -0.0140(18)
C13 0.0167(19) 0.036(2) 0.035(2) -0.019(2) 0.0029(16) -0.0057(16)
C11 0.027(2) 0.029(2) 0.034(2) -0.0158(18) -0.0011(17) -0.0047(16)
C14 0.028(2) 0.028(2) 0.034(2) -0.0127(18) 0.0021(17) -0.0036(16)
C15 0.030(2) 0.033(2) 0.048(3) -0.021(2) 0.0047(19) -0.0073(18)
O8 0.0307(15) 0.0319(16) 0.0442(18) -0.0239(14) -0.0102(13) 0.0047(12)
O7 0.0273(15) 0.0400(17) 0.0377(17) -0.0193(14) 0.0049(12) -0.0079(12)
O13 0.075(3) 0.119(4) 0.053(3) -0.009(3) -0.002(2) -0.012(3)
O12 0.084(3) 0.089(3) 0.086(3) -0.031(3) -0.006(3) 0.009(3)
O11 0.082(3) 0.081(3) 0.114(4) -0.039(3) -0.011(3) 0.002(2)
O10 0.110(5) 0.216(7) 0.124(5) -0.097(5) -0.028(4) 0.021(4)
O9 0.102(5) 0.292(10) 0.187(7) -0.155(7) 0.027(5) -0.068(5)

loop_
_atom_type_symbol
_atom_type_description
_atom_type_scat_dispersion_real
_atom_type_scat_dispersion_imag
_atom_type_scat_source
C C 0.0033 0.0016 'International Tables Vol C Tables 4.2.6.8 and 6.1.1.4'
H H 0.0000 0.0000 'International Tables Vol C Tables 4.2.6.8 and 6.1.1.4'
N N 0.0061 0.0033 'International Tables Vol C Tables 4.2.6.8 and 6.1.1.4'
O O 0.0106 0.0060 'International Tables Vol C Tables 4.2.6.8 and 6.1.1.4'
S S 0.1246 0.1234 'International Tables Vol C Tables 4.2.6.8 and 6.1.1.4'
Y Y -2.7962 3.5667 'International Tables Vol C Tables 4.2.6.8 and 6.1.1.4'

loop_
_geom_angle_atom_site_label_1
_geom_angle_atom_site_label_2
_geom_angle_atom_site_label_3
_geom_angle
_geom_angle_site_symmetry_1
_geom_angle_site_symmetry_3
O1 Y1 O3 72.57(10) . .
O1 Y1 O8 81.55(10) . .
O3 Y1 O8 132.89(11) . .
O1 Y1 O4 76.65(10) . 2_755
O3 Y1 O4 134.36(9) . 2_755
O8 Y1 O4 72.58(10) . 2_755
O1 Y1 O2 122.95(10) . 2_755
O3 Y1 O2 84.80(11) . 2_755
O8 Y1 O2 141.83(11) . 2_755
O4 Y1 O2 84.55(10) 2_755 2_755
O1 Y1 O7 145.43(9) . .
O3 Y1 O7 141.95(10) . .
O8 Y1 O7 72.91(10) . .
O4 Y1 O7 73.75(9) 2_755 .
O2 Y1 O7 71.52(10) 2_755 .
O1 Y1 O5 100.85(10) . .
O3 Y1 O5 75.48(9) . .
O8 Y1 O5 71.58(9) . .
O4 Y1 O5 144.03(10) 2_755 .
O2 Y1 O5 123.41(9) 2_755 .
O7 Y1 O5 92.89(9) . .
O1 Y1 O6 139.52(10) . .
O3 Y1 O6 71.64(10) . .
O8 Y1 O6 110.23(9) . .
O4 Y1 O6 143.56(10) 2_755 .
O2 Y1 O6 71.57(9) 2_755 .
O7 Y1 O6 72.78(9) . .
O5 Y1 O6 51.95(9) . .
O1 Y1 O1 72.39(10) . 2_755
O3 Y1 O1 69.28(9) . 2_755
O8 Y1 O1 138.01(9) . 2_755
O4 Y1 O1 69.76(9) 2_755 2_755
O2 Y1 O1 50.59(9) 2_755 2_755
O7 Y1 O1 112.51(9) . 2_755
O5 Y1 O1 144.56(9) . 2_755
O6 Y1 O1 111.00(9) . 2_755
O1 Y1 C13 120.77(11) . .
O3 Y1 C13 69.62(10) . .
O8 Y1 C13 92.50(10) . .
O4 Y1 C13 155.87(10) 2_755 .
O2 Y1 C13 97.06(11) 2_755 .
O7 Y1 C13 83.89(10) . .
O5 Y1 C13 26.35(10) . .
O6 Y1 C13 25.75(10) . .
O1 Y1 C13 129.04(10) 2_755 .
O1 Y1 C3 98.05(11) . 2_755
O3 Y1 C3 76.02(11) . 2_755
O8 Y1 C3 147.65(10) . 2_755
O4 Y1 C3 75.87(10) 2_755 2_755
O2 Y1 C3 24.93(10) 2_755 2_755
O7 Y1 C3 91.71(10) . 2_755
O5 Y1 C3 138.98(10) . 2_755
O6 Y1 C3 91.13(10) . 2_755
O1 Y1 C3 25.67(9) 2_755 2_755
C13 Y1 C3 114.46(11) . 2_755
O1 Y1 Y1 39.37(7) . 2_755
O3 Y1 Y1 66.00(7) . 2_755
O8 Y1 Y1 114.25(7) . 2_755
O4 Y1 Y1 68.76(7) 2_755 2_755
O2 Y1 Y1 83.59(7) 2_755 2_755
O7 Y1 Y1 136.52(7) . 2_755
O5 Y1 Y1 130.53(7) . 2_755
O6 Y1 Y1 132.33(7) . 2_755
O1 Y1 Y1 33.01(6) 2_755 2_755
C13 Y1 Y1 135.37(8) . 2_755
C3 Y1 Y1 58.67(8) 2_755 2_755
C6 S2 C7 100.77(19) . .
C11 S3 C12 99.0(2) . .
C1 S1 C2 97.9(2) . .
C8 O4 Y1 134.6(2) . 2_755
C3 O1 Y1 165.2(3) . .
C3 O1 Y1 87.1(2) . 2_755
Y1 O1 Y1 107.61(10) . 2_755
C3 O2 Y1 101.2(2) . 2_755
C8 O3 Y1 141.5(2) . .
O4 C8 O3 127.8(3) . .
O4 C8 C7 116.3(3) . .
O3 C8 C7 115.8(3) . .
N1 C1 N3 110.1(4) . .
N1 C1 S1 129.2(3) . .
N3 C1 S1 120.6(3) . .
C11 N11 C14 105.7(3) . .
C11 N11 N12 124.4(3) . .
C14 N11 N12 129.9(3) . .
C14 N10 N9 107.3(3) . .
C9 N7 C6 106.3(4) . .
C9 N7 N8 129.4(4) . .
C6 N7 N8 124.0(3) . .
C1 N1 N2 106.8(3) . .
O2 C3 O1 121.1(4) . .
O2 C3 C2 118.2(3) . .
O1 C3 C2 120.7(4) . .
O2 C3 Y1 53.9(2) . 2_755
O1 C3 Y1 67.2(2) . 2_755
C2 C3 Y1 172.0(3) . 2_755
C3 C2 S1 114.5(3) . .
C3 C2 H2A 108.6 . .
S1 C2 H2A 108.6 . .
C3 C2 H2B 108.6 . .
S1 C2 H2B 108.6 . .
H2A C2 H2B 107.6 . .
C11 N9 N10 107.7(3) . .
C4 N3 C1 105.9(4) . .
C4 N3 N4 126.2(4) . .
C1 N3 N4 127.8(4) . .
N11 N12 H12C 101(3) . .
N11 N12 H12D 98(3) . .
H12C N12 H12D 121(4) . .
C4 C5 C5 111.6(5) . 2_756
C4 C5 H5A 109.3 . .
C5 C5 H5A 109.3 2_756 .
C4 C5 H5B 109.3 . .
C5 C5 H5B 109.3 2_756 .
H5A C5 H5B 108.0 . .
N5 C6 N7 110.0(4) . .
N5 C6 S2 130.2(3) . .
N7 C6 S2 119.7(3) . .
N7 N8 H8C 120.0 . .
N7 N8 H8D 120.0 . .
H8C N8 H8D 120.0 . .
C8 C7 S2 107.2(3) . .
C8 C7 H7A 110.3 . .
S2 C7 H7A 110.3 . .
C8 C7 H7B 110.3 . .
S2 C7 H7B 110.3 . .
H7A C7 H7B 108.5 . .
C4 N2 N1 107.1(4) . .
C9 N6 N5 108.0(4) . .
N2 C4 N3 110.1(4) . .
N2 C4 C5 126.5(4) . .
N3 C4 C5 123.4(4) . .
C6 N5 N6 106.1(4) . .
N6 C9 N7 109.5(4) . .
N6 C9 C10 127.1(4) . .
N7 C9 C10 123.3(4) . .
C9 C10 C10 111.9(5) . 2_766
C9 C10 H10A 109.2 . .
C10 C10 H10A 109.2 2_766 .
C9 C10 H10B 109.2 . .
C10 C10 H10B 109.2 2_766 .
H10A C10 H10B 107.9 . .
N3 N4 H4A 120.0 . .
N3 N4 H4B 120.0 . .
H4A N4 H4B 120.0 . .
C13 O6 Y1 92.5(2) . .
C13 O5 Y1 94.0(2) . .
C13 C12 S3 118.1(3) . .
C13 C12 H12A 107.8 . .
S3 C12 H12A 107.8 . .
C13 C12 H12B 107.8 . .
S3 C12 H12B 107.8 . .
H12A C12 H12B 107.1 . .
O6 C13 O5 120.9(3) . .
O6 C13 C12 123.1(4) . .
O5 C13 C12 115.9(4) . .
O6 C13 Y1 61.8(2) . .
O5 C13 Y1 59.67(19) . .
C12 C13 Y1 169.8(3) . .
N9 C11 N11 109.6(3) . .
N9 C11 S3 128.0(3) . .
N11 C11 S3 122.3(3) . .
N10 C14 N11 109.7(3) . .
N10 C14 C15 125.5(4) . .
N11 C14 C15 124.7(4) . .
C14 C15 C15 111.1(4) . 2_965
C14 C15 H15A 109.4 . .
C15 C15 H15A 109.4 2_965 .
C14 C15 H15B 109.4 . .
C15 C15 H15B 109.4 2_965 .
H15A C15 H15B 108.0 . .
Y1 O8 H8A 134.4 . .
Y1 O8 H8B 127.6 . .
H8A O8 H8B 92.2 . .

loop_
_geom_bond_atom_site_label_1
_geom_bond_atom_site_label_2
_geom_bond_distance
_geom_bond_site_symmetry_2
Y1 O1 2.305(3) .
Y1 O3 2.323(3) .
Y1 O8 2.349(3) .
Y1 O4 2.358(3) 2_755
Y1 O2 2.394(3) 2_755
Y1 O7 2.458(3) .
Y1 O5 2.480(3) .
Y1 O6 2.528(3) .
Y1 O1 2.684(3) 2_755
Y1 C13 2.866(4) .
Y1 C3 2.908(4) 2_755
Y1 Y1 4.0327(11) 2_755
S2 C6 1.740(4) .
S2 C7 1.805(4) .
S3 C11 1.739(4) .
S3 C12 1.803(4) .
S1 C1 1.733(4) .
S1 C2 1.790(4) .
O4 C8 1.249(4) .
O4 Y1 2.358(3) 2_755
O1 C3 1.261(5) .
O1 Y1 2.684(3) 2_755
O2 C3 1.249(4) .
O2 Y1 2.394(3) 2_755
O3 C8 1.253(4) .
C8 C7 1.529(5) .
C1 N1 1.299(5) .
C1 N3 1.372(5) .
N11 C11 1.376(5) .
N11 C14 1.363(5) .
N11 N12 1.408(5) .
N10 C14 1.306(5) .
N10 N9 1.400(5) .
N7 C9 1.353(5) .
N7 C6 1.363(5) .
N7 N8 1.397(5) .
N1 N2 1.414(5) .
C3 C2 1.512(5) .
C3 Y1 2.908(4) 2_755
C2 H2A 0.9700 .
C2 H2B 0.9700 .
N9 C11 1.297(5) .
N3 C4 1.352(5) .
N3 N4 1.393(5) .
N12 H12C 0.89(5) .
N12 H12D 0.92(5) .
C5 C4 1.487(6) .
C5 C5 1.522(9) 2_756
C5 H5A 0.9700 .
C5 H5B 0.9700 .
C6 N5 1.302(6) .
N8 H8C 0.8600 .
N8 H8D 0.8600 .
C7 H7A 0.9700 .
C7 H7B 0.9700 .
N2 C4 1.307(6) .
N6 C9 1.295(6) .
N6 N5 1.413(5) .
C9 C10 1.487(6) .
C10 C10 1.520(9) 2_766
C10 H10A 0.9700 .
C10 H10B 0.9700 .
N4 H4A 0.8600 .
N4 H4B 0.8600 .
O6 C13 1.246(5) .
O5 C13 1.275(5) .
C12 C13 1.508(5) .
C12 H12A 0.9700 .
C12 H12B 0.9700 .
C14 C15 1.483(5) .
C15 C15 1.518(8) 2_965
C15 H15A 0.9700 .
C15 H15B 0.9700 .
O8 H8A 0.8677 .
O8 H8B 0.9385 .

loop_
_geom_torsion_atom_site_label_1
_geom_torsion_atom_site_label_2
_geom_torsion_atom_site_label_3
_geom_torsion_atom_site_label_4
_geom_torsion
_geom_torsion_site_symmetry_1
_geom_torsion_site_symmetry_2
_geom_torsion_site_symmetry_3
_geom_torsion_site_symmetry_4
O3 Y1 O1 C3 -112.6(10) . . . .
O8 Y1 O1 C3 27.6(10) . . . .
O4 Y1 O1 C3 101.6(10) 2_755 . . .
O2 Y1 O1 C3 175.9(10) 2_755 . . .
O7 Y1 O1 C3 69.9(10) . . . .
O5 Y1 O1 C3 -41.7(10) . . . .
O6 Y1 O1 C3 -83.8(10) . . . .
O1 Y1 O1 C3 174.2(10) 2_755 . . .
C13 Y1 O1 C3 -60.3(10) . . . .
C3 Y1 O1 C3 174.9(9) 2_755 . . .
Y1 Y1 O1 C3 174.2(10) 2_755 . . .
O3 Y1 O1 Y1 73.18(11) . . . 2_755
O8 Y1 O1 Y1 -146.67(11) . . . 2_755
O4 Y1 O1 Y1 -72.68(11) 2_755 . . 2_755
O2 Y1 O1 Y1 1.65(15) 2_755 . . 2_755
O7 Y1 O1 Y1 -104.32(16) . . . 2_755
O5 Y1 O1 Y1 144.05(10) . . . 2_755
O6 Y1 O1 Y1 101.96(15) . . . 2_755
O1 Y1 O1 Y1 0.0 2_755 . . 2_755
C13 Y1 O1 Y1 125.46(11) . . . 2_755
C3 Y1 O1 Y1 0.64(12) 2_755 . . 2_755
O1 Y1 O3 C8 -33.5(4) . . . .
O8 Y1 O3 C8 -93.3(4) . . . .
O4 Y1 O3 C8 16.3(5) 2_755 . . .
O2 Y1 O3 C8 93.5(4) 2_755 . . .
O7 Y1 O3 C8 144.2(4) . . . .
O5 Y1 O3 C8 -140.0(5) . . . .
O6 Y1 O3 C8 165.8(5) . . . .
O1 Y1 O3 C8 43.8(4) 2_755 . . .
C13 Y1 O3 C8 -167.0(5) . . . .
C3 Y1 O3 C8 69.8(4) 2_755 . . .
Y1 Y1 O3 C8 8.2(4) 2_755 . . .
Y1 O4 C8 O3 -12.2(7) 2_755 . . .
Y1 O4 C8 C7 169.0(3) 2_755 . . .
Y1 O3 C8 O4 -3.0(7) . . . .
Y1 O3 C8 C7 175.9(3) . . . .
C2 S1 C1 N1 10.0(5) . . . .
C2 S1 C1 N3 -172.0(3) . . . .
N3 C1 N1 N2 -0.3(5) . . . .
S1 C1 N1 N2 177.9(3) . . . .
Y1 O2 C3 O1 -0.6(4) 2_755 . . .
Y1 O2 C3 C2 -178.8(3) 2_755 . . .
Y1 O1 C3 O2 -173.9(7) . . . .
Y1 O1 C3 O2 0.5(4) 2_755 . . .
Y1 O1 C3 C2 4.2(12) . . . .
Y1 O1 C3 C2 178.7(3) 2_755 . . .
Y1 O1 C3 Y1 -174.5(10) . . . 2_755
O2 C3 C2 S1 -148.2(3) . . . .
O1 C3 C2 S1 33.7(5) . . . .
Y1 C3 C2 S1 -155.3(17) 2_755 . . .
C1 S1 C2 C3 66.2(3) . . . .
C14 N10 N9 C11 -0.2(5) . . . .
N1 C1 N3 C4 0.2(5) . . . .
S1 C1 N3 C4 -178.1(3) . . . .
N1 C1 N3 N4 -176.2(4) . . . .
S1 C1 N3 N4 5.4(6) . . . .
C9 N7 C6 N5 -0.3(5) . . . .
N8 N7 C6 N5 174.6(5) . . . .
C9 N7 C6 S2 178.1(3) . . . .
N8 N7 C6 S2 -7.0(6) . . . .
C7 S2 C6 N5 -14.2(5) . . . .
C7 S2 C6 N7 167.8(3) . . . .
O4 C8 C7 S2 177.1(3) . . . .
O3 C8 C7 S2 -1.9(4) . . . .
C6 S2 C7 C8 174.6(3) . . . .
C1 N1 N2 C4 0.2(5) . . . .
N1 N2 C4 N3 0.0(5) . . . .
N1 N2 C4 C5 -178.9(4) . . . .
C1 N3 C4 N2 -0.1(5) . . . .
N4 N3 C4 N2 176.4(4) . . . .
C1 N3 C4 C5 178.8(4) . . . .
N4 N3 C4 C5 -4.7(7) . . . .
C5 C5 C4 N2 -6.5(8) 2_756 . . .
C5 C5 C4 N3 174.8(5) 2_756 . . .
N7 C6 N5 N6 0.3(6) . . . .
S2 C6 N5 N6 -177.9(4) . . . .
C9 N6 N5 C6 -0.2(6) . . . .
N5 N6 C9 N7 0.0(6) . . . .
N5 N6 C9 C10 178.3(5) . . . .
C6 N7 C9 N6 0.1(5) . . . .
N8 N7 C9 N6 -174.4(5) . . . .
C6 N7 C9 C10 -178.2(4) . . . .
N8 N7 C9 C10 7.2(8) . . . .
N6 C9 C10 C10 0.6(8) . . . 2_766
N7 C9 C10 C10 178.7(5) . . . 2_766
O1 Y1 O6 C13 52.0(3) . . . .
O3 Y1 O6 C13 81.0(2) . . . .
O8 Y1 O6 C13 -48.9(2) . . . .
O4 Y1 O6 C13 -136.8(2) 2_755 . . .
O2 Y1 O6 C13 171.6(2) 2_755 . . .
O7 Y1 O6 C13 -112.7(2) . . . .
O5 Y1 O6 C13 -4.7(2) . . . .
O1 Y1 O6 C13 139.2(2) 2_755 . . .
C3 Y1 O6 C13 155.9(2) 2_755 . . .
Y1 Y1 O6 C13 109.1(2) 2_755 . . .
O1 Y1 O5 C13 -141.9(2) . . . .
O3 Y1 O5 C13 -73.3(2) . . . .
O8 Y1 O5 C13 140.9(2) . . . .
O4 Y1 O5 C13 135.9(2) 2_755 . . .
O2 Y1 O5 C13 0.3(3) 2_755 . . .
O7 Y1 O5 C13 70.0(2) . . . .
O6 Y1 O5 C13 4.6(2) . . . .
O1 Y1 O5 C13 -67.1(3) 2_755 . . .
C3 Y1 O5 C13 -26.0(3) 2_755 . . .
Y1 Y1 O5 C13 -112.5(2) 2_755 . . .
C11 S3 C12 C13 -88.8(3) . . . .
Y1 O6 C13 O5 8.4(4) . . . .
Y1 O6 C13 C12 -169.6(3) . . . .
Y1 O5 C13 O6 -8.5(4) . . . .
Y1 O5 C13 C12 169.5(3) . . . .
S3 C12 C13 O6 -1.3(5) . . . .
S3 C12 C13 O5 -179.3(3) . . . .
S3 C12 C13 Y1 -117.2(15) . . . .
O1 Y1 C13 O6 -143.4(2) . . . .
O3 Y1 C13 O6 -89.8(2) . . . .
O8 Y1 C13 O6 134.9(2) . . . .
O4 Y1 C13 O6 84.4(3) 2_755 . . .
O2 Y1 C13 O6 -8.1(2) 2_755 . . .
O7 Y1 C13 O6 62.4(2) . . . .
O5 Y1 C13 O6 171.7(4) . . . .
O1 Y1 C13 O6 -51.7(3) 2_755 . . .
C3 Y1 C13 O6 -26.7(3) 2_755 . . .
Y1 Y1 C13 O6 -96.1(2) 2_755 . . .
O1 Y1 C13 O5 44.9(2) . . . .
O3 Y1 C13 O5 98.5(2) . . . .
O8 Y1 C13 O5 -36.8(2) . . . .
O4 Y1 C13 O5 -87.3(3) 2_755 . . .
O2 Y1 C13 O5 -179.8(2) 2_755 . . .
O7 Y1 C13 O5 -109.3(2) . . . .
O6 Y1 C13 O5 -171.7(4) . . . .
O1 Y1 C13 O5 136.6(2) 2_755 . . .
C3 Y1 C13 O5 161.6(2) 2_755 . . .
Y1 Y1 C13 O5 92.2(2) 2_755 . . .
O1 Y1 C13 C12 -22.2(17) . . . .
O3 Y1 C13 C12 31.5(16) . . . .
O8 Y1 C13 C12 -103.8(16) . . . .
O4 Y1 C13 C12 -154.4(15) 2_755 . . .
O2 Y1 C13 C12 113.2(16) 2_755 . . .
O7 Y1 C13 C12 -176.3(16) . . . .
O5 Y1 C13 C12 -67.0(16) . . . .
O6 Y1 C13 C12 121.3(17) . . . .
O1 Y1 C13 C12 69.5(17) 2_755 . . .
C3 Y1 C13 C12 94.6(16) 2_755 . . .
Y1 Y1 C13 C12 25.2(17) 2_755 . . .
N10 N9 C11 N11 0.0(5) . . . .
N10 N9 C11 S3 -177.2(3) . . . .
C14 N11 C11 N9 0.3(5) . . . .
N12 N11 C11 N9 -179.6(4) . . . .
C14 N11 C11 S3 177.6(3) . . . .
N12 N11 C11 S3 -2.3(6) . . . .
C12 S3 C11 N9 34.1(4) . . . .
C12 S3 C11 N11 -142.7(3) . . . .
N9 N10 C14 N11 0.4(5) . . . .
N9 N10 C14 C15 179.5(4) . . . .
C11 N11 C14 N10 -0.4(5) . . . .
N12 N11 C14 N10 179.5(4) . . . .
C11 N11 C14 C15 -179.5(4) . . . .
N12 N11 C14 C15 0.4(7) . . . .
N10 C14 C15 C15 -6.2(7) . . . 2_965
N11 C14 C15 C15 172.7(4) . . . 2_965
